data_7100947
loop_
_publ_author_name
'Zhong-Ning Chen.'
'En Ma.'
'Lin-Xi Shi.'
'Qiao-Hua Wei.'
'Ha-Bing Xu.'
'Li-Yi Zhang'

_publ_section_title
;
Diplatinum Alkynyl Chromophores as Sensitizers for
Lanthanide Luminescence in Pt2Ln2 and Pt2Ln4 (Ln = Eu, Nd, Yb) Arrays
with Acetylide-functionalized Bipyridine/Phenanthroline
;
_journal_name_full 'Chemical Communications'
_journal_paper_doi 10.1039/b602222g
_journal_year 2006
_chemical_formula_sum 'C129 H84 Cl2 F36 N8 Nd2 O14 P4 Pt2'
_chemical_formula_weight 3527.48
_space_group_IT_number 2
_symmetry_cell_setting triclinic
_symmetry_space_group_name_Hall '-P 1'
_symmetry_space_group_name_H-M 'P -1'
_cell_angle_alpha 74.003(9)
_cell_angle_beta 86.643(11)
_cell_angle_gamma 81.395(7)
_cell_formula_units_Z 1
_cell_length_a 12.2377(8)
_cell_length_b 16.6660(5)
_cell_length_c 18.6127(10)
_cell_measurement_temperature 293(2)
_cell_volume 3607.4(3)
_diffrn_ambient_temperature 293(2)
_exptl_crystal_density_diffrn 1.624
_cod_depositor_comments
;
The following automatic conversions were performed:
'_symmetry_cell_setting' value 'Triclinic' changed to 'triclinic'
according to '/home/saulius/struct/CIF-dictionaries/cif_core.dic'
dictionary named 'cif_core.dic' version 2.4.1 from 2010-06-29.

Automatic conversion script
Id: cif_fix_enum 1527 2010-12-29 10:47:43Z saulius 
;
_cod_database_code 7100947

loop_
_symmetry_equiv_pos_as_xyz
'x, y, z'
'-x, -y, -z'

loop_
_atom_site_label
_atom_site_type_symbol
_atom_site_fract_x
_atom_site_fract_y
_atom_site_fract_z
_atom_site_U_iso_or_equiv
_atom_site_adp_type
_atom_site_occupancy
_atom_site_symmetry_multiplicity
_atom_site_calc_flag
_atom_site_refinement_flags
_atom_site_disorder_assembly
_atom_site_disorder_group
Pt Pt 0.09135(2) 0.483197(16) 0.064377(15) 0.03852(9) Uani 1 1 d . . .
Nd Nd -0.18801(3) 0.76232(2) 0.38810(2) 0.04316(12) Uani 1 1 d . . .
P1 P 0.13333(17) 0.61812(12) 0.02128(10) 0.0437(5) Uani 1 1 d . . .
P2 P 0.03675(16) 0.35174(11) 0.10546(10) 0.0414(4) Uani 1 1 d . . .
F1 F -0.4303(15) 0.7723(16) 0.5967(10) 0.144(7) Uani 0.50 1 d PDU A 1
F2 F -0.5406(17) 0.6847(10) 0.5961(12) 0.186(8) Uiso 0.50 1 d PDU A 1
F3 F -0.5802(12) 0.8161(12) 0.5366(12) 0.160(7) Uani 0.50 1 d PDU A 1
F1' F -0.5959(9) 0.7236(11) 0.5696(8) 0.143(6) Uani 0.50 1 d PDU A 2
F2' F -0.5290(13) 0.8364(8) 0.5236(11) 0.163(7) Uani 0.50 1 d PDU A 2
F3' F -0.4524(18) 0.7446(19) 0.6184(9) 0.179(10) Uani 0.50 1 d PDU A 2
F4 F -0.4189(19) 0.5795(13) 0.3048(7) 0.142(8) Uani 0.50 1 d PDU A 1
F5 F -0.5530(9) 0.5745(16) 0.3815(14) 0.164(9) Uani 0.50 1 d PDU A 1
F6 F -0.3980(16) 0.5030(9) 0.4150(9) 0.126(6) Uani 0.50 1 d PDU A 1
F4' F -0.5224(14) 0.5379(14) 0.4181(9) 0.133(7) Uani 0.50 1 d PDU A 2
F5' F -0.3685(13) 0.5184(12) 0.3633(15) 0.151(8) Uani 0.50 1 d PDU A 2
F6' F -0.4946(19) 0.6132(13) 0.3100(8) 0.153(9) Uani 0.50 1 d PDU A 2
F7 F -0.1023(13) 1.0365(18) 0.2333(12) 0.113(6) Uani 0.50 1 d PDU B 1
F8 F 0.0518(14) 0.9850(19) 0.1959(9) 0.124(7) Uani 0.50 1 d PDU B 1
F9 F 0.044(2) 1.0417(19) 0.2848(17) 0.117(8) Uani 0.50 1 d PDU B 1
F7' F 0.0759(18) 1.034(2) 0.2628(18) 0.114(8) Uani 0.50 1 d PDU B 2
F8' F -0.0978(15) 1.0412(18) 0.2657(13) 0.140(9) Uani 0.50 1 d PDU B 2
F9' F -0.0018(17) 0.9892(18) 0.1867(8) 0.123(7) Uani 0.50 1 d PDU B 2
F10 F 0.1652(17) 0.7178(10) 0.5287(7) 0.135(6) Uani 0.50 1 d PDU B 1
F11 F 0.227(2) 0.8281(15) 0.4646(17) 0.196(8) Uani 0.50 1 d PDU B 1
F12 F 0.2454(19) 0.7191(11) 0.4248(10) 0.166(8) Uani 0.50 1 d PDU B 1
F10' F 0.250(2) 0.8173(15) 0.452(2) 0.201(9) Uani 0.50 1 d PDU B 2
F11' F 0.2333(16) 0.6904(8) 0.4611(11) 0.134(6) Uani 0.50 1 d PDU B 2
F12' F 0.1342(16) 0.7554(11) 0.5288(7) 0.142(6) Uani 0.50 1 d PDU B 2
F13 F -0.1361(18) 0.8509(8) 0.6097(9) 0.127(7) Uani 0.50 1 d PDU C 1
F14 F -0.2358(16) 0.9692(11) 0.5891(12) 0.137(8) Uani 0.50 1 d PDU C 1
F15 F -0.0725(14) 0.9591(14) 0.5447(14) 0.162(9) Uani 0.50 1 d PDU C 1
F13' F -0.191(2) 0.9995(8) 0.5624(14) 0.173(10) Uani 0.50 1 d PDU C 2
F14' F -0.0535(10) 0.9068(13) 0.5624(12) 0.128(7) Uani 0.50 1 d PDU C 2
F15' F -0.2034(18) 0.8709(12) 0.6154(10) 0.150(8) Uani 0.50 1 d PDU C 2
F16 F -0.416(3) 1.031(2) 0.2671(9) 0.148(11) Uani 0.50 1 d PDU C 1
F17 F -0.359(3) 1.1153(14) 0.3183(17) 0.128(10) Uani 0.50 1 d PDU C 1
F18 F -0.4817(16) 1.041(3) 0.3726(16) 0.165(12) Uani 0.50 1 d PDU C 1
F16' F -0.368(3) 1.1086(12) 0.3468(16) 0.131(10) Uani 0.50 1 d PDU C 2
F17' F -0.4964(12) 1.037(3) 0.3462(16) 0.138(10) Uani 0.50 1 d PDU C 2
F18' F -0.375(3) 1.051(2) 0.2591(8) 0.142(10) Uani 0.50 1 d PDU C 2
O1 O -0.3531(5) 0.7702(4) 0.4682(3) 0.0719(17) Uani 1 1 d . . .
O2 O -0.3252(5) 0.6745(3) 0.3678(3) 0.0575(14) Uani 1 1 d . . .
O3 O -0.0872(5) 0.8702(4) 0.3006(3) 0.0699(17) Uani 1 1 d . . .
O4 O 0.0134(5) 0.7421(3) 0.4161(3) 0.0604(15) Uani 1 1 d . . .
O5 O -0.1586(5) 0.8396(3) 0.4750(3) 0.0612(15) Uani 1 1 d . . .
O6 O -0.3007(5) 0.9030(4) 0.3504(3) 0.0722(17) Uani 1 1 d . . .
O7 O -0.2213(5) 0.7868(3) 0.2551(3) 0.0580(14) Uani 1 1 d . . .
N1 N -0.1012(5) 0.6145(3) 0.3725(3) 0.0441(14) Uani 1 1 d . . .
N2 N -0.1665(5) 0.6352(4) 0.5076(3) 0.0488(15) Uani 1 1 d . . .
N3 N 0.3560(6) 0.2634(4) -0.1711(4) 0.0573(17) Uani 1 1 d . . .
N4 N 0.6139(7) 0.1283(5) -0.1443(5) 0.091(3) Uani 1 1 d . . .
C1 C 0.0224(6) 0.5151(4) 0.1541(4) 0.0471(18) Uani 1 1 d . . .
C2 C -0.0098(6) 0.5265(4) 0.2135(4) 0.0493(19) Uani 1 1 d . . .
C3 C -0.0490(6) 0.5313(4) 0.2863(4) 0.0477(18) Uani 1 1 d . . .
C4 C -0.0680(6) 0.6067(4) 0.3057(4) 0.0440(17) Uani 1 1 d . . .
H4A H -0.0566 0.6555 0.2689 0.053 Uiso 1 1 calc R . .
C5 C -0.1161(6) 0.5438(4) 0.4274(4) 0.0450(17) Uani 1 1 d . . .
C6 C -0.1002(7) 0.4667(5) 0.4121(4) 0.056(2) Uani 1 1 d . . .
H6A H -0.1122 0.4187 0.4497 0.067 Uiso 1 1 calc R . .
C7 C -0.0669(7) 0.4594(5) 0.3421(4) 0.059(2) Uani 1 1 d . . .
H7A H -0.0565 0.4070 0.3323 0.071 Uiso 1 1 calc R . .
C8 C -0.1507(6) 0.5551(5) 0.5020(4) 0.0469(18) Uani 1 1 d . . .
C9 C -0.1935(7) 0.6460(6) 0.5752(5) 0.064(2) Uani 1 1 d . . .
H9A H -0.2011 0.7006 0.5802 0.076 Uiso 1 1 calc R . .
C10 C -0.2106(8) 0.5828(6) 0.6375(5) 0.071(3) Uani 1 1 d . . .
H10B H -0.2309 0.5942 0.6830 0.085 Uiso 1 1 calc R . .
C11 C -0.1968(8) 0.5018(6) 0.6309(5) 0.075(3) Uani 1 1 d . . .
H11B H -0.2085 0.4571 0.6719 0.090 Uiso 1 1 calc R . .
C12 C -0.1655(8) 0.4875(5) 0.5624(4) 0.066(2) Uani 1 1 d . . .
H12C H -0.1545 0.4330 0.5571 0.079 Uiso 1 1 calc R . .
C21 C 0.1821(6) 0.4340(4) -0.0102(4) 0.0458(18) Uani 1 1 d . . .
C22 C 0.2427(6) 0.3926(5) -0.0439(4) 0.0473(18) Uani 1 1 d . . .
C23 C 0.3186(7) 0.3399(5) -0.0780(4) 0.0505(19) Uani 1 1 d . . .
C24 C 0.4240(7) 0.3088(6) -0.0517(5) 0.074(3) Uani 1 1 d . . .
H24A H 0.4483 0.3237 -0.0113 0.089 Uiso 1 1 calc R . .
C25 C 0.4932(7) 0.2560(6) -0.0848(5) 0.076(3) Uani 1 1 d . . .
H25A H 0.5644 0.2356 -0.0674 0.091 Uiso 1 1 calc R . .
C26 C 0.4565(7) 0.2334(5) -0.1439(4) 0.055(2) Uani 1 1 d . . .
C27 C 0.2899(7) 0.3153(5) -0.1389(4) 0.059(2) Uani 1 1 d . . .
H27A H 0.2200 0.3364 -0.1586 0.071 Uiso 1 1 calc R . .
C28 C 0.5283(7) 0.1773(5) -0.1831(5) 0.059(2) Uani 1 1 d . . .
C29 C 0.6800(9) 0.0766(7) -0.1772(8) 0.107(4) Uani 1 1 d . . .
H29A H 0.7408 0.0437 -0.1510 0.128 Uiso 1 1 calc R . .
C30 C 0.6637(10) 0.0696(7) -0.2459(7) 0.096(4) Uani 1 1 d . . .
H30A H 0.7107 0.0317 -0.2659 0.116 Uiso 1 1 calc R . .
C31 C 0.5764(10) 0.1194(7) -0.2855(7) 0.097(4) Uani 1 1 d . . .
H31A H 0.5636 0.1170 -0.3335 0.116 Uiso 1 1 calc R . .
C32 C 0.5076(9) 0.1733(6) -0.2528(6) 0.084(3) Uani 1 1 d . . .
H32A H 0.4469 0.2071 -0.2785 0.101 Uiso 1 1 calc R . .
C41 C -0.5014(9) 0.7537(7) 0.5554(7) 0.140(6) Uani 1 1 d D . .
C42 C -0.4302(8) 0.7292(8) 0.4891(6) 0.081(3) Uani 1 1 d . A .
C43 C -0.4614(9) 0.6668(8) 0.4636(6) 0.093(3) Uani 1 1 d . . .
H43A H -0.5202 0.6393 0.4864 0.112 Uiso 1 1 calc R A .
C44 C -0.4048(8) 0.6446(6) 0.4032(5) 0.068(2) Uani 1 1 d . A .
C45 C -0.4462(8) 0.5770(6) 0.3748(5) 0.096(4) Uani 1 1 d D . .
C46 C -0.0056(7) 0.9929(6) 0.2567(5) 0.088(3) Uani 1 1 d D . .
C47 C -0.0107(8) 0.9072(5) 0.3116(5) 0.060(2) Uani 1 1 d . B .
C48 C 0.0697(8) 0.8776(5) 0.3642(5) 0.069(3) Uani 1 1 d . . .
H48A H 0.1204 0.9121 0.3690 0.083 Uiso 1 1 calc R B .
C49 C 0.0755(8) 0.7953(6) 0.4106(5) 0.069(2) Uani 1 1 d . B .
C50 C 0.1767(8) 0.7653(6) 0.4599(6) 0.109(4) Uani 1 1 d D . .
C51 C -0.1620(8) 0.9224(5) 0.5577(5) 0.101(4) Uani 1 1 d D . .
C52 C -0.2002(8) 0.9087(6) 0.4860(5) 0.068(2) Uani 1 1 d . C .
C53 C -0.2715(9) 0.9726(6) 0.4413(5) 0.077(3) Uani 1 1 d . . .
H53A H -0.2913 1.0225 0.4550 0.092 Uiso 1 1 calc R C .
C54 C -0.3144(8) 0.9649(5) 0.3767(5) 0.070(3) Uani 1 1 d . C .
C55 C -0.3907(9) 1.0407(6) 0.3314(6) 0.105(4) Uani 1 1 d D . .
C101 C 0.0153(6) 0.6833(4) -0.0304(4) 0.0442(17) Uani 1 1 d . . .
H10A H 0.0350 0.7394 -0.0519 0.053 Uiso 1 1 calc R . .
H10C H -0.0449 0.6883 0.0051 0.053 Uiso 1 1 calc R . .
C111 C 0.1499(7) 0.6688(5) 0.0950(4) 0.054(2) Uani 1 1 d . . .
C112 C 0.0748(10) 0.7308(6) 0.1115(6) 0.088(3) Uani 1 1 d . . .
H11A H 0.0107 0.7507 0.0838 0.106 Uiso 1 1 calc R . .
C113 C 0.0939(14) 0.7642(8) 0.1696(7) 0.122(5) Uani 1 1 d . . .
H11E H 0.0423 0.8067 0.1800 0.147 Uiso 1 1 calc R . .
C114 C 0.1828(15) 0.7374(10) 0.2100(7) 0.124(6) Uani 1 1 d . . .
H11F H 0.1926 0.7592 0.2497 0.148 Uiso 1 1 calc R . .
C115 C 0.2621(12) 0.6763(9) 0.1934(6) 0.112(5) Uani 1 1 d . . .
H11D H 0.3270 0.6588 0.2203 0.134 Uiso 1 1 calc R . .
C116 C 0.2440(9) 0.6413(7) 0.1360(5) 0.090(3) Uani 1 1 d . . .
H11C H 0.2961 0.5991 0.1256 0.108 Uiso 1 1 calc R . .
C121 C 0.2551(7) 0.6401(5) -0.0365(4) 0.053(2) Uani 1 1 d . . .
C122 C 0.3406(7) 0.5770(6) -0.0374(5) 0.060(2) Uani 1 1 d . . .
H12A H 0.3351 0.5224 -0.0085 0.071 Uiso 1 1 calc R . .
C123 C 0.4337(9) 0.5929(8) -0.0800(6) 0.088(3) Uani 1 1 d . . .
H12E H 0.4898 0.5488 -0.0809 0.106 Uiso 1 1 calc R . .
C124 C 0.4453(10) 0.6731(10) -0.1213(7) 0.105(4) Uani 1 1 d . . .
H12F H 0.5097 0.6838 -0.1492 0.126 Uiso 1 1 calc R . .
C125 C 0.3613(11) 0.7374(9) -0.1213(6) 0.100(4) Uani 1 1 d . . .
H12D H 0.3679 0.7918 -0.1503 0.120 Uiso 1 1 calc R . .
C126 C 0.2678(8) 0.7220(6) -0.0788(5) 0.074(3) Uani 1 1 d . . .
H12B H 0.2121 0.7663 -0.0780 0.088 Uiso 1 1 calc R . .
C131 C 0.1562(7) 0.2741(5) 0.1394(4) 0.053(2) Uani 1 1 d . . .
C132 C 0.2078(8) 0.2803(6) 0.2011(6) 0.083(3) Uani 1 1 d . . .
H13B H 0.1801 0.3224 0.2239 0.100 Uiso 1 1 calc R . .
C133 C 0.3007(11) 0.2244(9) 0.2294(7) 0.112(4) Uani 1 1 d . . .
H13C H 0.3329 0.2273 0.2725 0.134 Uiso 1 1 calc R . .
C134 C 0.3433(11) 0.1670(9) 0.1950(10) 0.125(6) Uani 1 1 d . . .
H13D H 0.4062 0.1302 0.2139 0.149 Uiso 1 1 calc R . .
C135 C 0.2975(11) 0.1611(7) 0.1337(9) 0.121(5) Uani 1 1 d . . .
H13E H 0.3298 0.1209 0.1099 0.145 Uiso 1 1 calc R . .
C136 C 0.2029(9) 0.2137(6) 0.1052(6) 0.089(3) Uani 1 1 d . . .
H13A H 0.1710 0.2082 0.0630 0.107 Uiso 1 1 calc R . .
C141 C -0.0659(7) 0.3318(5) 0.1793(4) 0.0502(19) Uani 1 1 d . . .
C142 C -0.0602(8) 0.2538(6) 0.2334(5) 0.071(2) Uani 1 1 d . . .
H14C H -0.0010 0.2117 0.2330 0.085 Uiso 1 1 calc R . .
C143 C -0.1420(10) 0.2399(7) 0.2867(6) 0.092(3) Uani 1 1 d . . .
H14D H -0.1378 0.1884 0.3229 0.111 Uiso 1 1 calc R . .
C144 C -0.2288(9) 0.3000(8) 0.2874(6) 0.088(3) Uani 1 1 d . . .
H14E H -0.2841 0.2892 0.3239 0.106 Uiso 1 1 calc R . .
C145 C -0.2368(8) 0.3760(7) 0.2357(5) 0.072(3) Uani 1 1 d . . .
H14B H -0.2968 0.4170 0.2371 0.087 Uiso 1 1 calc R . .
C146 C -0.1550(7) 0.3926(5) 0.1805(4) 0.054(2) Uani 1 1 d . . .
H14A H -0.1606 0.4444 0.1447 0.065 Uiso 1 1 calc R . .
Cl1 Cl 0.338(2) -0.0094(18) -0.0750(16) 0.474(15) Uiso 0.50 1 d PD . .
Cl2 Cl 0.107(2) 0.009(2) -0.0205(19) 0.56(2) Uiso 0.50 1 d PD . .
C01 C 0.229(3) 0.0582(17) -0.046(2) 0.219(18) Uiso 0.50 1 d PD . .
H01A H 0.2118 0.1092 -0.0859 0.262 Uiso 0.50 1 calc PR . .
H01B H 0.2521 0.0739 -0.0033 0.262 Uiso 0.50 1 calc PR . .

loop_
_atom_site_aniso_label
_atom_site_aniso_U_11
_atom_site_aniso_U_22
_atom_site_aniso_U_33
_atom_site_aniso_U_23
_atom_site_aniso_U_13
_atom_site_aniso_U_12
Pt 0.04702(18) 0.03588(16) 0.03477(16) -0.01313(11) -0.00204(11) -0.00517(12)
Nd 0.0496(3) 0.0394(2) 0.0437(2) -0.01817(18) -0.00780(18) -0.00042(18)
P1 0.0539(13) 0.0425(10) 0.0398(10) -0.0164(8) -0.0016(9) -0.0129(9)
P2 0.0501(12) 0.0334(9) 0.0396(10) -0.0087(8) -0.0021(8) -0.0038(8)
F1 0.084(10) 0.32(2) 0.064(10) -0.122(13) 0.024(9) -0.035(11)
F3 0.050(10) 0.277(15) 0.160(12) -0.116(11) 0.009(10) 0.055(11)
F1' 0.058(7) 0.229(13) 0.096(9) -0.002(10) 0.051(7) 0.028(9)
F2' 0.066(12) 0.269(16) 0.180(13) -0.135(12) 0.057(11) 0.007(12)
F3' 0.093(12) 0.37(2) 0.081(13) -0.092(14) 0.031(10) 0.002(14)
F4 0.20(2) 0.143(18) 0.122(13) -0.064(11) -0.010(12) -0.104(16)
F5 0.123(13) 0.20(2) 0.20(2) -0.075(17) -0.018(14) -0.085(13)
F6 0.169(16) 0.095(10) 0.136(14) -0.053(10) 0.012(12) -0.051(10)
F4' 0.140(15) 0.153(16) 0.126(13) -0.025(11) -0.004(11) -0.111(13)
F5' 0.135(14) 0.138(16) 0.22(2) -0.118(15) -0.014(15) -0.017(12)
F6' 0.20(2) 0.152(17) 0.132(14) -0.034(12) -0.076(13) -0.070(15)
F7 0.102(10) 0.081(9) 0.126(15) 0.025(10) -0.038(9) -0.009(8)
F8 0.124(16) 0.132(12) 0.095(11) 0.007(11) 0.020(10) -0.026(14)
F9 0.158(18) 0.066(9) 0.131(17) -0.005(9) -0.045(14) -0.049(13)
F7' 0.100(12) 0.084(11) 0.148(19) 0.001(11) -0.002(11) -0.039(10)
F8' 0.146(14) 0.068(9) 0.17(2) 0.013(14) 0.009(13) 0.010(10)
F9' 0.159(17) 0.105(10) 0.090(10) 0.012(8) -0.019(10) -0.035(14)
F10 0.143(12) 0.078(11) 0.161(11) 0.019(8) -0.098(9) -0.005(9)
F11 0.176(14) 0.088(9) 0.313(17) 0.028(10) -0.183(12) -0.066(11)
F12 0.096(10) 0.111(13) 0.248(19) 0.006(12) -0.054(13) 0.041(11)
F10' 0.154(14) 0.102(11) 0.316(17) 0.051(11) -0.160(13) -0.062(11)
F11' 0.094(9) 0.072(9) 0.211(15) 0.011(9) -0.076(10) 0.004(8)
F12' 0.168(14) 0.114(14) 0.135(10) -0.028(9) -0.098(10) 0.039(11)
F13 0.19(2) 0.120(11) 0.075(11) -0.055(9) -0.047(12) 0.024(12)
F14 0.198(17) 0.140(15) 0.096(12) -0.091(12) 0.007(10) 0.018(13)
F15 0.197(18) 0.18(2) 0.158(17) -0.078(17) -0.025(15) -0.094(15)
F13' 0.26(2) 0.120(13) 0.18(2) -0.112(13) -0.083(17) 0.011(14)
F14' 0.147(14) 0.141(16) 0.117(14) -0.054(13) -0.056(10) -0.034(11)
F15' 0.22(2) 0.170(17) 0.068(10) -0.044(12) 0.021(13) -0.037(15)
F16 0.18(2) 0.099(19) 0.146(19) -0.036(14) -0.089(15) 0.061(14)
F17 0.177(18) 0.058(11) 0.13(2) 0.019(10) -0.049(15) -0.006(10)
F18 0.119(18) 0.153(17) 0.20(3) -0.039(19) -0.011(17) 0.052(16)
F16' 0.197(19) 0.047(10) 0.13(2) -0.019(11) -0.024(16) 0.041(11)
F17' 0.076(11) 0.149(17) 0.152(19) 0.002(15) -0.041(11) 0.035(11)
F18' 0.21(3) 0.095(17) 0.095(13) -0.013(10) -0.032(12) 0.051(15)
O1 0.056(4) 0.090(5) 0.080(4) -0.047(4) 0.005(3) -0.002(3)
O2 0.053(4) 0.064(4) 0.060(4) -0.023(3) 0.005(3) -0.011(3)
O3 0.088(5) 0.063(4) 0.060(4) -0.009(3) -0.015(3) -0.024(3)
O4 0.059(4) 0.045(3) 0.080(4) -0.017(3) -0.008(3) -0.014(3)
O5 0.077(4) 0.055(3) 0.059(3) -0.030(3) -0.013(3) -0.001(3)
O6 0.086(5) 0.059(4) 0.073(4) -0.030(3) -0.022(3) 0.017(3)
O7 0.073(4) 0.052(3) 0.052(3) -0.017(3) -0.021(3) -0.006(3)
N1 0.052(4) 0.041(3) 0.038(3) -0.011(3) 0.002(3) -0.002(3)
N2 0.060(4) 0.052(4) 0.037(3) -0.015(3) -0.003(3) -0.006(3)
N3 0.057(4) 0.067(4) 0.055(4) -0.034(3) -0.007(3) 0.006(3)
N4 0.067(6) 0.090(6) 0.117(7) -0.048(5) -0.007(5) 0.030(5)
C1 0.055(5) 0.034(4) 0.050(5) -0.011(3) -0.009(4) 0.007(3)
C2 0.054(5) 0.045(4) 0.052(5) -0.019(4) 0.000(4) -0.006(4)
C3 0.057(5) 0.043(4) 0.047(4) -0.022(4) -0.003(4) -0.001(4)
C4 0.043(4) 0.049(4) 0.041(4) -0.014(3) 0.003(3) -0.009(3)
C5 0.053(5) 0.041(4) 0.041(4) -0.011(3) -0.003(3) -0.005(3)
C6 0.081(6) 0.039(4) 0.049(5) -0.011(4) 0.005(4) -0.013(4)
C7 0.085(7) 0.041(4) 0.057(5) -0.024(4) 0.006(4) -0.006(4)
C8 0.048(5) 0.052(5) 0.042(4) -0.016(4) -0.001(3) -0.004(4)
C9 0.073(6) 0.065(6) 0.051(5) -0.020(4) -0.003(4) 0.005(5)
C10 0.085(7) 0.093(7) 0.036(5) -0.025(5) 0.004(4) -0.005(5)
C11 0.094(8) 0.075(6) 0.048(5) -0.001(5) 0.007(5) -0.022(5)
C12 0.100(7) 0.052(5) 0.045(5) -0.009(4) 0.006(5) -0.018(5)
C21 0.061(5) 0.044(4) 0.037(4) -0.014(3) -0.002(3) -0.016(4)
C22 0.058(5) 0.049(4) 0.040(4) -0.019(4) 0.000(4) -0.011(4)
C23 0.062(5) 0.052(5) 0.044(4) -0.023(4) -0.002(4) -0.007(4)
C24 0.059(6) 0.096(7) 0.084(7) -0.058(6) -0.011(5) 0.003(5)
C25 0.052(6) 0.098(7) 0.090(7) -0.049(6) -0.017(5) 0.001(5)
C26 0.051(5) 0.055(5) 0.060(5) -0.019(4) -0.004(4) -0.006(4)
C27 0.051(5) 0.069(5) 0.062(5) -0.031(4) -0.012(4) 0.009(4)
C28 0.042(5) 0.056(5) 0.078(6) -0.020(4) 0.004(4) 0.002(4)
C29 0.067(7) 0.108(9) 0.144(12) -0.054(9) -0.015(7) 0.035(6)
C30 0.087(9) 0.093(8) 0.117(10) -0.055(8) 0.026(7) 0.002(7)
C31 0.099(9) 0.103(9) 0.094(8) -0.052(7) 0.011(7) 0.010(7)
C32 0.086(8) 0.092(7) 0.073(7) -0.038(6) -0.004(5) 0.024(6)
C41 0.165(18) 0.130(13) 0.120(13) -0.049(11) 0.024(12) 0.012(12)
C42 0.045(6) 0.122(9) 0.078(7) -0.042(7) 0.006(5) 0.007(6)
C43 0.067(7) 0.129(10) 0.090(8) -0.029(7) 0.003(6) -0.040(7)
C44 0.074(7) 0.065(6) 0.064(6) -0.011(5) -0.013(5) -0.014(5)
C45 0.081(9) 0.102(9) 0.121(11) -0.042(8) -0.008(8) -0.043(7)
C46 0.096(9) 0.068(7) 0.093(9) -0.006(6) -0.019(7) -0.015(7)
C47 0.073(6) 0.045(5) 0.068(6) -0.021(4) -0.001(5) -0.018(4)
C48 0.081(7) 0.049(5) 0.081(6) -0.013(4) -0.028(5) -0.020(5)
C49 0.076(7) 0.058(5) 0.075(6) -0.021(5) -0.025(5) -0.004(5)
C50 0.088(10) 0.105(10) 0.132(12) -0.017(9) -0.050(9) -0.019(8)
C51 0.163(14) 0.070(7) 0.083(8) -0.039(7) -0.030(9) -0.014(8)
C52 0.084(7) 0.066(6) 0.069(6) -0.039(5) 0.001(5) -0.019(5)
C53 0.101(8) 0.053(5) 0.084(7) -0.039(5) -0.004(6) 0.006(5)
C54 0.089(7) 0.048(5) 0.070(6) -0.018(5) -0.009(5) 0.005(5)
C55 0.140(13) 0.065(8) 0.106(11) -0.038(7) -0.013(10) 0.036(8)
C101 0.053(5) 0.038(4) 0.046(4) -0.016(3) -0.005(3) -0.010(3)
C111 0.078(6) 0.051(5) 0.042(4) -0.012(4) 0.005(4) -0.039(4)
C112 0.128(10) 0.071(6) 0.080(7) -0.051(6) -0.007(6) -0.005(6)
C113 0.198(16) 0.097(9) 0.099(10) -0.066(8) 0.011(10) -0.034(10)
C114 0.187(17) 0.149(13) 0.070(9) -0.058(9) 0.012(9) -0.086(12)
C115 0.138(12) 0.162(13) 0.058(7) -0.035(8) -0.009(7) -0.080(10)
C116 0.107(9) 0.115(9) 0.066(6) -0.039(6) -0.014(6) -0.039(7)
C121 0.051(5) 0.060(5) 0.054(5) -0.022(4) -0.006(4) -0.015(4)
C122 0.043(5) 0.074(6) 0.067(6) -0.024(5) -0.002(4) -0.017(4)
C123 0.061(7) 0.126(10) 0.092(8) -0.046(7) 0.003(6) -0.031(7)
C124 0.075(9) 0.168(14) 0.086(8) -0.040(9) 0.020(6) -0.065(9)
C125 0.096(9) 0.118(10) 0.086(8) -0.003(7) 0.015(7) -0.064(8)
C126 0.082(7) 0.056(5) 0.081(7) -0.004(5) 0.000(5) -0.032(5)
C131 0.052(5) 0.041(4) 0.059(5) -0.001(4) -0.006(4) -0.004(4)
C132 0.081(7) 0.079(7) 0.082(7) -0.011(5) -0.022(6) -0.002(6)
C133 0.084(9) 0.123(11) 0.102(10) 0.021(8) -0.038(8) -0.015(8)
C134 0.076(9) 0.106(11) 0.152(15) 0.022(10) -0.032(9) 0.015(8)
C135 0.103(10) 0.079(8) 0.165(14) -0.035(8) -0.020(9) 0.049(7)
C136 0.092(8) 0.058(6) 0.112(9) -0.027(6) -0.030(6) 0.027(5)
C141 0.066(5) 0.045(4) 0.039(4) -0.010(3) -0.002(4) -0.008(4)
C142 0.070(6) 0.063(6) 0.072(6) -0.003(5) 0.012(5) -0.019(5)
C143 0.109(10) 0.079(7) 0.076(7) 0.004(6) 0.015(7) -0.028(7)
C144 0.084(8) 0.116(9) 0.068(7) -0.019(7) 0.030(6) -0.041(7)
C145 0.060(6) 0.096(7) 0.070(6) -0.035(6) 0.012(5) -0.018(5)
C146 0.062(6) 0.054(5) 0.052(5) -0.019(4) -0.003(4) -0.013(4)

loop_
_geom_bond_atom_site_label_1
_geom_bond_atom_site_label_2
_geom_bond_distance
_geom_bond_site_symmetry_2
_geom_bond_publ_flag
Pt C1 1.993(8) . ?
Pt C21 2.001(8) . ?
Pt P1 2.2950(19) . ?
Pt P2 2.2992(18) . ?
Nd O5 2.400(5) . ?
Nd O7 2.444(5) . ?
Nd O1 2.450(6) . ?
Nd O6 2.476(5) . ?
Nd O3 2.494(6) . ?
Nd O2 2.494(5) . ?
Nd O4 2.504(5) . ?
Nd N2 2.610(6) . ?
Nd N1 2.618(5) . ?
P1 C121 1.807(8) . ?
P1 C101 1.819(7) . ?
P1 C111 1.833(7) . ?
P2 C141 1.802(8) . ?
P2 C131 1.817(8) . ?
P2 C101 1.835(6) 2_565 ?
F1 C41 1.316(9) . ?
F2 C41 1.331(10) . ?
F3 C41 1.293(9) . ?
F1' C41 1.314(9) . ?
F2' C41 1.340(10) . ?
F3' C41 1.309(10) . ?
F4 C45 1.318(9) . ?
F5 C45 1.311(9) . ?
F6 C45 1.323(9) . ?
F4' C45 1.322(9) . ?
F5' C45 1.310(9) . ?
F6' C45 1.322(9) . ?
F7 C46 1.320(10) . ?
F8 C46 1.323(10) . ?
F9 C46 1.314(10) . ?
F7' C46 1.317(10) . ?
F8' C46 1.315(10) . ?
F9' C46 1.318(10) . ?
F10 C50 1.319(9) . ?
F11 C50 1.315(10) . ?
F12 C50 1.322(9) . ?
F10' C50 1.313(10) . ?
F11' C50 1.329(9) . ?
F12' C50 1.331(10) . ?
F13 C51 1.322(9) . ?
F14 C51 1.320(9) . ?
F15 C51 1.312(9) . ?
F13' C51 1.306(9) . ?
F14' C51 1.317(9) . ?
F15' C51 1.306(9) . ?
F16 C55 1.311(10) . ?
F17 C55 1.313(10) . ?
F18 C55 1.315(10) . ?
F16' C55 1.312(10) . ?
F17' C55 1.315(10) . ?
F18' C55 1.314(10) . ?
O1 C42 1.229(12) . ?
O2 C44 1.234(10) . ?
O3 C47 1.250(9) . ?
O4 C49 1.232(10) . ?
O5 C52 1.252(9) . ?
O6 C54 1.245(9) . ?
N1 C4 1.321(8) . ?
N1 C5 1.357(9) . ?
N2 C9 1.336(9) . ?
N2 C8 1.350(9) . ?
N3 C26 1.329(9) . ?
N3 C27 1.335(9) . ?
N4 C28 1.339(10) . ?
N4 C29 1.340(12) . ?
C1 C2 1.207(10) . ?
C2 C3 1.429(10) . ?
C3 C4 1.385(9) . ?
C3 C7 1.389(10) . ?
C5 C6 1.376(9) . ?
C5 C8 1.482(10) . ?
C6 C7 1.374(10) . ?
C8 C12 1.380(10) . ?
C9 C10 1.365(12) . ?
C10 C11 1.373(12) . ?
C11 C12 1.383(12) . ?
C21 C22 1.205(10) . ?
C22 C23 1.425(10) . ?
C23 C24 1.381(11) . ?
C23 C27 1.385(10) . ?
C24 C25 1.374(11) . ?
C25 C26 1.373(11) . ?
C26 C28 1.496(11) . ?
C28 C32 1.356(12) . ?
C29 C30 1.343(15) . ?
C30 C31 1.365(15) . ?
C31 C32 1.379(13) . ?
C41 C42 1.579(15) . ?
C42 C43 1.366(14) . ?
C43 C44 1.393(14) . ?
C44 C45 1.528(13) . ?
C46 C47 1.519(12) . ?
C47 C48 1.367(11) . ?
C48 C49 1.399(11) . ?
C49 C50 1.524(13) . ?
C51 C52 1.524(12) . ?
C52 C53 1.382(12) . ?
C53 C54 1.383(12) . ?
C54 C55 1.526(13) . ?
C101 P2 1.835(6) 2_565 ?
C111 C112 1.366(12) . ?
C111 C116 1.368(12) . ?
C112 C113 1.392(14) . ?
C113 C114 1.309(19) . ?
C114 C115 1.384(19) . ?
C115 C116 1.392(13) . ?
C121 C122 1.372(11) . ?
C121 C126 1.401(11) . ?
C122 C123 1.366(12) . ?
C123 C124 1.369(15) . ?
C124 C125 1.370(16) . ?
C125 C126 1.368(14) . ?
C131 C136 1.373(12) . ?
C131 C132 1.378(11) . ?
C132 C133 1.386(14) . ?
C133 C134 1.321(18) . ?
C134 C135 1.334(18) . ?
C135 C136 1.379(14) . ?
C141 C146 1.376(10) . ?
C141 C142 1.404(11) . ?
C142 C143 1.367(13) . ?
C143 C144 1.349(14) . ?
C144 C145 1.358(13) . ?
C145 C146 1.392(11) . ?
Cl1 C01 1.777(10) . ?
Cl2 C01 1.780(10) . ?
